data_2209136
loop_
_publ_author_name
'Li-Hong Li'
'Xiang-Chao Zeng'
'Po-Run Liu'

_publ_section_title
;
 (<i>S</i>)-Methyl
 2-(4,5-dibromo-1<i>H</i>-pyrrole-2-carboxamido)-4-methylpentanoate
;
_journal_coeditor_code CV2043
_journal_issue 6
_journal_name_full 'Acta Crystallographica Section E'
_journal_page_first o2106
_journal_page_last o2107
_journal_paper_doi 10.1107/S1600536806015091
_journal_volume 62
_journal_year 2006
_chemical_formula_iupac 'C12 H16 Br2 N2 O3'
_chemical_formula_moiety 'C12 H16 Br2 N2 O3'
_chemical_formula_sum 'C12 H16 Br2 N2 O3'
_chemical_formula_weight 396.09
_chemical_melting_point 437
_chemical_name_systematic
;
(S)-Methyl 2-(4,5-dibromo-1H-pyrrole-2-carboxamido)-4-methylpentanoate
;
_space_group_IT_number 19
_symmetry_cell_setting orthorhombic
_symmetry_space_group_name_Hall 'P 2ac 2ab'
_symmetry_space_group_name_H-M 'P 21 21 21'
_atom_sites_solution_hydrogens geom
_atom_sites_solution_primary direct
_atom_sites_solution_secondary difmap
_audit_creation_method SHELXL97
_cell_angle_alpha 90.00
_cell_angle_beta 90.00
_cell_angle_gamma 90.00
_cell_formula_units_Z 8
_cell_length_a 12.402(2)
_cell_length_b 13.479(3)
_cell_length_c 19.440(4)
_cell_measurement_reflns_used 2480
_cell_measurement_temperature 293(2)
_cell_measurement_theta_max 18.87
_cell_measurement_theta_min 2.23
_cell_volume 3249.7(11)
_computing_cell_refinement 'SAINT-Plus (Bruker, 1999)'
_computing_data_collection 'SMART (Bruker, 1999)'
_computing_data_reduction SAINT-Plus
_computing_molecular_graphics 'SHELXTL (Bruker, 1997)'
_computing_publication_material SHELXTL
_computing_structure_refinement 'SHELXL97 (Sheldrick, 1997)'
_computing_structure_solution 'SHELXS97 (Sheldrick, 1997)'
_diffrn_ambient_temperature 293(2)
_diffrn_measured_fraction_theta_full 0.996
_diffrn_measured_fraction_theta_max 0.996
_diffrn_measurement_device_type 'Bruker SMART 1K CCD area-detector'
_diffrn_measurement_method '\f and \w'
_diffrn_radiation_monochromator graphite
_diffrn_radiation_source 'fine-focus sealed tube'
_diffrn_radiation_type MoK\a
_diffrn_radiation_wavelength 0.71073
_diffrn_reflns_av_R_equivalents 0.0860
_diffrn_reflns_av_sigmaI/netI 0.1470
_diffrn_reflns_limit_h_max 11
_diffrn_reflns_limit_h_min -14
_diffrn_reflns_limit_k_max 14
_diffrn_reflns_limit_k_min -15
_diffrn_reflns_limit_l_max 23
_diffrn_reflns_limit_l_min -22
_diffrn_reflns_number 15481
_diffrn_reflns_theta_full 25.00
_diffrn_reflns_theta_max 25.00
_diffrn_reflns_theta_min 1.84
_diffrn_standards_number 0
_exptl_absorpt_coefficient_mu 4.993
_exptl_absorpt_correction_T_max 0.4505
_exptl_absorpt_correction_T_min 0.2173
_exptl_absorpt_correction_type multi-scan
_exptl_absorpt_process_details '(SABADS; Sheldrick, 1996)'
_exptl_crystal_colour colourless
_exptl_crystal_density_diffrn 1.619
_exptl_crystal_density_method 'not measured'
_exptl_crystal_description block
_exptl_crystal_F_000 1568
_exptl_crystal_size_max 0.44
_exptl_crystal_size_mid 0.27
_exptl_crystal_size_min 0.19
_refine_diff_density_max 0.422
_refine_diff_density_min -0.428
_refine_ls_abs_structure_details 'Flack (1983), with how many Friedel pairs?'
_refine_ls_abs_structure_Flack 0.04(2)
_refine_ls_extinction_method none
_refine_ls_goodness_of_fit_ref 1.021
_refine_ls_hydrogen_treatment constr
_refine_ls_matrix_type full
_refine_ls_number_parameters 349
_refine_ls_number_reflns 5694
_refine_ls_number_restraints 96
_refine_ls_restrained_S_all 1.027
_refine_ls_R_factor_all 0.1788
_refine_ls_R_factor_gt 0.0545
_refine_ls_shift/su_max 0.001
_refine_ls_shift/su_mean 0.001
_refine_ls_structure_factor_coef Fsqd
_refine_ls_weighting_details 'calc w = 1/[\s^2^(Fo^2^)+(0.052P)^2^+3.8188P] where P=(Fo^2^+2Fc^2^)/3'
_refine_ls_weighting_scheme calc
_refine_ls_wR_factor_gt 0.1171
_refine_ls_wR_factor_ref 0.1728
_reflns_number_gt 2490
_reflns_number_total 5694
_reflns_threshold_expression I>2\s(I)
_cod_data_source_file cv2043.cif
_cod_data_source_block I
_cod_depositor_comments
;
The following automatic conversions were performed:
'_symmetry_cell_setting' value 'Orthorhombic' changed to 'orthorhombic'
according to '/home/saulius/struct/CIF-dictionaries/cif_core.dic'
dictionary named 'cif_core.dic' version 2.4.1 from 2010-06-29.

Automatic conversion script
Id: cif_fix_enum 1527 2010-12-29 10:47:43Z saulius 

The following automatic conversions were performed:

'_symmetry_cell_setting' value 'Orthorhombic' changed to
'orthorhombic' according to
/home/saulius/struct/CIF-dictionaries/cif_core.dic dictionary named
'cif_core.dic' version 2.4.1 from 2010-06-29.

Automatic conversion script
Id: cif_fix_values 1715 2011-07-08 13:25:40Z adriana 
;
_cod_original_cell_volume 3249.8(11)
_cod_database_code 2209136
_cod_database_fobs_code 2209136

loop_
_symmetry_equiv_pos_as_xyz
'x, y, z'
'-x+1/2, -y, z+1/2'
'-x, y+1/2, -z+1/2'
'x+1/2, -y+1/2, -z'

loop_
_atom_site_type_symbol
_atom_site_label
_atom_site_fract_x
_atom_site_fract_y
_atom_site_fract_z
_atom_site_U_iso_or_equiv
_atom_site_adp_type
_atom_site_calc_flag
_atom_site_refinement_flags
_atom_site_occupancy
Br Br1 1.17183(14) -0.22588(11) 0.27508(8) 0.0815(5) Uani d . 1
Br Br2 1.26473(13) 0.01723(11) 0.32921(7) 0.0822(5) Uani d . 1
Br Br3 0.01766(16) 0.64374(11) 0.10867(9) 0.1023(7) Uani d . 1
Br Br4 -0.04464(15) 0.40293(12) 0.03881(7) 0.0939(6) Uani d . 1
O O1 1.0360(8) 0.1655(7) 0.1118(4) 0.073(3) Uani d . 1
O O4 0.1997(7) 0.2502(6) 0.2476(4) 0.078(3) Uani d . 1
N N1 1.1360(8) 0.0569(7) 0.2131(5) 0.051(3) Uani d . 1
H H1 1.1471 0.1197 0.2170 0.061 Uiso calc R 1
C C4 1.0777(10) 0.0127(10) 0.1655(6) 0.058(3) Uani d . 1
N N2 0.9484(9) 0.0281(8) 0.0726(5) 0.072(3) Uani d . 1
H H2 0.9432 -0.0356 0.0733 0.086 Uiso calc R 1
N N3 0.0831(8) 0.3609(8) 0.1537(5) 0.057(3) Uani d . 1
H H3A 0.0796 0.2982 0.1460 0.068 Uiso calc R 1
C C17 0.1932(10) 0.3400(10) 0.2562(6) 0.057(4) Uani d . 1
C C16 0.1377(10) 0.4037(9) 0.2084(6) 0.054(3) Uani d . 1
C C2 1.1423(10) -0.1042(10) 0.2331(6) 0.058(3) Uani d . 1
C C15 0.1248(11) 0.5052(10) 0.2013(6) 0.067(4) Uani d . 1
H H15 0.1531 0.5539 0.2300 0.081 Uiso calc R 1
N N4 0.2445(9) 0.3827(8) 0.3092(5) 0.072(3) Uani d . 1
H H4 0.2392 0.4460 0.3138 0.086 Uiso calc R 1
C C3 1.0754(11) -0.0891(9) 0.1746(6) 0.060(4) Uani d . 1
H H3 1.0389 -0.1364 0.1487 0.072 Uiso calc R 1
C C5 1.0214(13) 0.0759(11) 0.1150(7) 0.072(4) Uani d . 1
O O5 0.1517(10) 0.3200(8) 0.4313(5) 0.089(3) Uani d . 1
C C13 0.0363(11) 0.4309(10) 0.1143(6) 0.060(4) Uani d . 1
C C14 0.0625(10) 0.5203(9) 0.1439(6) 0.055(3) Uani d . 1
C C1 1.1758(10) -0.0163(10) 0.2556(6) 0.059(3) Uani d . 1
C C18 0.3072(11) 0.3296(10) 0.3582(6) 0.067(3) Uani d U 1
H H18 0.3377 0.2722 0.3341 0.081 Uiso calc R 1
O O6 0.2930(8) 0.2185(8) 0.4504(5) 0.095(3) Uani d . 1
C C20 0.4828(13) 0.4235(11) 0.3299(7) 0.086(3) Uani d U 1
H H20 0.4425 0.4531 0.2917 0.104 Uiso calc R 1
C C19 0.4009(11) 0.3902(11) 0.3836(6) 0.076(3) Uani d U 1
H H19A 0.4387 0.3518 0.4182 0.091 Uiso calc R 1
H H19B 0.3725 0.4489 0.4061 0.091 Uiso calc R 1
C C24 0.2399(14) 0.1802(13) 0.5089(8) 0.121(7) Uani d . 1
H H24A 0.2922 0.1649 0.5438 0.182 Uiso calc R 1
H H24B 0.2015 0.1210 0.4966 0.182 Uiso calc R 1
H H24C 0.1901 0.2287 0.5262 0.182 Uiso calc R 1
C C21 0.5452(15) 0.3369(14) 0.3014(9) 0.134(6) Uani d U 1
H H21A 0.5839 0.3575 0.2610 0.201 Uiso calc R 1
H H21B 0.4962 0.2845 0.2895 0.201 Uiso calc R 1
H H21C 0.5953 0.3136 0.3354 0.201 Uiso calc R 1
C C22 0.5632(14) 0.4970(15) 0.3527(9) 0.133(6) Uani d U 1
H H22A 0.5270 0.5525 0.3732 0.199 Uiso calc R 1
H H22B 0.6045 0.5192 0.3139 0.199 Uiso calc R 1
H H22C 0.6104 0.4671 0.3859 0.199 Uiso calc R 1
C C23 0.2398(16) 0.2892(13) 0.4164(8) 0.080(5) Uani d . 1
O O2 0.7552(10) 0.0997(8) 0.1240(6) 0.100(3) Uani d . 1
O O3 0.7445(11) 0.2039(9) 0.0329(6) 0.123(4) Uani d . 1
C C12 0.6572(15) 0.2550(14) 0.0610(12) 0.157(9) Uani d . 1
H H12A 0.6018 0.2086 0.0736 0.236 Uiso calc R 1
H H12B 0.6293 0.3008 0.0277 0.236 Uiso calc R 1
H H12C 0.6804 0.2907 0.1011 0.236 Uiso calc R 1
C C6 0.8811(13) 0.0856(11) 0.0270(7) 0.077(4) Uani d U 1
H H6 0.9240 0.1407 0.0088 0.093 Uiso calc R 1
C C11 0.7880(14) 0.1283(11) 0.0677(9) 0.078(5) Uani d . 1
C C7 0.8411(13) 0.0234(12) -0.0334(7) 0.094(3) Uani d U 1
H H7A 0.7827 0.0576 -0.0566 0.113 Uiso calc R 1
H H7B 0.8141 -0.0398 -0.0168 0.113 Uiso calc R 1
C C8 0.9346(15) 0.0062(12) -0.0837(8) 0.119(4) Uani d DU 1
H H8 1.0027 -0.0052 -0.0594 0.142 Uiso calc R 1
C C9 0.9065(17) -0.0806(14) -0.1309(10) 0.152(6) Uani d DU 1
H H9A 0.9243 -0.1419 -0.1084 0.228 Uiso calc R 1
H H9B 0.9468 -0.0751 -0.1729 0.228 Uiso calc R 1
H H9C 0.8308 -0.0794 -0.1411 0.228 Uiso calc R 1
C C10 0.9402(17) 0.1000(14) -0.1294(10) 0.147(6) Uani d DU 1
H H10A 0.8811 0.0997 -0.1612 0.221 Uiso calc R 1
H H10B 1.0070 0.1004 -0.1543 0.221 Uiso calc R 1
H H10C 0.9360 0.1580 -0.1009 0.221 Uiso calc R 1

loop_
_atom_site_aniso_label
_atom_site_aniso_U_11
_atom_site_aniso_U_22
_atom_site_aniso_U_33
_atom_site_aniso_U_12
_atom_site_aniso_U_13
_atom_site_aniso_U_23
Br1 0.1029(12) 0.0497(8) 0.0918(10) 0.0028(8) -0.0121(10) 0.0160(8)
Br2 0.1036(13) 0.0703(10) 0.0727(8) 0.0041(9) -0.0258(9) 0.0019(8)
Br3 0.1439(17) 0.0505(9) 0.1125(12) 0.0085(10) -0.0394(12) 0.0135(9)
Br4 0.1305(16) 0.0813(11) 0.0699(9) 0.0224(11) -0.0307(10) -0.0067(9)
O1 0.101(8) 0.051(6) 0.067(5) -0.003(5) -0.024(5) 0.001(5)
O4 0.101(8) 0.039(6) 0.094(7) 0.001(5) -0.028(6) 0.009(5)
N1 0.064(7) 0.036(6) 0.054(6) -0.001(5) -0.007(6) -0.008(5)
C4 0.073(9) 0.064(9) 0.038(7) 0.001(8) -0.001(7) 0.000(7)
N2 0.098(9) 0.055(7) 0.062(6) 0.011(7) -0.018(7) -0.001(6)
N3 0.076(8) 0.040(6) 0.053(6) -0.004(6) -0.004(6) -0.003(5)
C17 0.057(9) 0.058(10) 0.057(8) 0.008(7) -0.008(7) 0.009(7)
C16 0.064(9) 0.046(8) 0.053(8) -0.007(7) -0.002(7) -0.004(7)
C2 0.054(9) 0.059(9) 0.061(8) 0.010(7) 0.000(7) -0.019(7)
C15 0.085(10) 0.067(10) 0.050(8) 0.002(8) 0.004(7) 0.005(7)
N4 0.102(9) 0.051(7) 0.063(6) 0.008(7) -0.028(7) -0.006(5)
C3 0.077(10) 0.045(8) 0.058(8) 0.011(7) 0.011(8) -0.003(7)
C5 0.091(12) 0.060(10) 0.064(9) 0.006(9) 0.009(9) -0.004(8)
O5 0.104(9) 0.085(8) 0.077(7) 0.003(7) 0.005(7) 0.013(6)
C13 0.073(10) 0.066(9) 0.041(7) 0.013(8) 0.009(7) 0.002(7)
C14 0.073(9) 0.045(8) 0.048(7) -0.004(7) -0.004(7) 0.011(7)
C1 0.067(9) 0.054(8) 0.056(7) -0.003(8) 0.009(7) 0.005(7)
C18 0.074(8) 0.079(8) 0.048(6) 0.009(6) -0.019(6) 0.010(6)
O6 0.104(8) 0.100(8) 0.081(7) 0.011(7) -0.007(6) 0.045(7)
C20 0.090(8) 0.100(8) 0.069(7) 0.001(6) 0.012(6) 0.002(6)
C19 0.082(8) 0.089(8) 0.058(6) 0.001(6) -0.007(5) 0.005(6)
C24 0.122(15) 0.135(17) 0.106(12) -0.030(13) 0.001(12) 0.060(12)
C21 0.129(13) 0.131(12) 0.142(12) 0.036(10) 0.049(10) 0.012(10)
C22 0.120(12) 0.168(13) 0.111(11) -0.043(10) 0.008(10) 0.002(10)
C23 0.093(14) 0.077(12) 0.070(10) -0.022(12) -0.001(11) -0.005(9)
O2 0.106(9) 0.087(8) 0.108(8) 0.013(7) -0.003(8) -0.030(7)
O3 0.138(11) 0.098(9) 0.133(9) 0.050(9) -0.051(9) -0.023(8)
C12 0.124(17) 0.092(15) 0.26(3) 0.027(14) -0.075(19) -0.047(16)
C6 0.077(7) 0.077(7) 0.078(6) -0.005(6) -0.020(6) 0.011(5)
C11 0.084(13) 0.045(9) 0.106(12) 0.002(8) -0.053(11) -0.006(9)
C7 0.097(6) 0.095(6) 0.090(6) -0.002(6) -0.022(5) -0.002(5)
C8 0.124(7) 0.128(7) 0.103(6) 0.006(6) -0.007(5) -0.010(5)
C9 0.159(10) 0.152(8) 0.144(9) 0.007(8) 0.010(8) -0.029(7)
C10 0.149(9) 0.157(8) 0.135(9) -0.008(8) 0.008(7) 0.007(7)

loop_
_atom_type_symbol
_atom_type_description
_atom_type_scat_dispersion_real
_atom_type_scat_dispersion_imag
_atom_type_scat_source
C C 0.0033 0.0016 'International Tables Vol C Tables 4.2.6.8 and 6.1.1.4'
H H 0.0000 0.0000 'International Tables Vol C Tables 4.2.6.8 and 6.1.1.4'
N N 0.0061 0.0033 'International Tables Vol C Tables 4.2.6.8 and 6.1.1.4'
O O 0.0106 0.0060 'International Tables Vol C Tables 4.2.6.8 and 6.1.1.4'
Br Br -0.2901 2.4595 'International Tables Vol C Tables 4.2.6.8 and 6.1.1.4'

loop_
_geom_angle_atom_site_label_1
_geom_angle_atom_site_label_2
_geom_angle_atom_site_label_3
_geom_angle
C4 N1 C1 107.1(10)
C4 N1 H1 126.4
C1 N1 H1 126.4
N1 C4 C3 111.7(11)
N1 C4 C5 117.8(12)
C3 C4 C5 130.3(13)
C5 N2 C6 119.6(12)
C5 N2 H2 120.2
C6 N2 H2 120.2
C13 N3 C16 110.8(10)
C13 N3 H3A 124.6
C16 N3 H3A 124.6
O4 C17 N4 119.9(11)
O4 C17 C16 122.2(12)
N4 C17 C16 117.8(12)
C15 C16 N3 106.2(11)
C15 C16 C17 135.1(12)
N3 C16 C17 118.7(12)
C1 C2 C3 108.6(12)
C1 C2 Br1 125.3(10)
C3 C2 Br1 126.1(10)
C14 C15 C16 107.0(12)
C14 C15 H15 126.5
C16 C15 H15 126.5
C17 N4 C18 123.9(11)
C17 N4 H4 118.1
C18 N4 H4 118.1
C4 C3 C2 103.4(12)
C4 C3 H3 128.3
C2 C3 H3 128.3
O1 C5 N2 121.8(13)
O1 C5 C4 122.2(14)
N2 C5 C4 116.0(12)
N3 C13 C14 105.9(10)
N3 C13 Br4 123.5(10)
C14 C13 Br4 130.6(10)
C15 C14 C13 110.1(12)
C15 C14 Br3 126.4(10)
C13 C14 Br3 123.5(9)
C2 C1 N1 109.2(11)
C2 C1 Br2 130.8(11)
N1 C1 Br2 120.0(9)
N4 C18 C19 111.6(11)
N4 C18 C23 112.4(12)
C19 C18 C23 112.2(10)
N4 C18 H18 106.7
C19 C18 H18 106.7
C23 C18 H18 106.7
C23 O6 C24 115.4(13)
C22 C20 C21 106.5(15)
C22 C20 C19 116.3(12)
C21 C20 C19 111.5(13)
C22 C20 H20 107.4
C21 C20 H20 107.4
C19 C20 H20 107.4
C18 C19 C20 116.8(11)
C18 C19 H19A 108.1
C20 C19 H19A 108.1
C18 C19 H19B 108.1
C20 C19 H19B 108.1
H19A C19 H19B 107.3
O6 C24 H24A 109.5
O6 C24 H24B 109.5
H24A C24 H24B 109.5
O6 C24 H24C 109.5
H24A C24 H24C 109.5
H24B C24 H24C 109.5
C20 C21 H21A 109.5
C20 C21 H21B 109.5
H21A C21 H21B 109.5
C20 C21 H21C 109.5
H21A C21 H21C 109.5
H21B C21 H21C 109.5
C20 C22 H22A 109.5
C20 C22 H22B 109.5
H22A C22 H22B 109.5
C20 C22 H22C 109.5
H22A C22 H22C 109.5
H22B C22 H22C 109.5
O5 C23 O6 125.2(15)
O5 C23 C18 124.0(17)
O6 C23 C18 110.8(15)
C11 O3 C12 119.5(17)
O3 C12 H12A 109.5
O3 C12 H12B 109.5
H12A C12 H12B 109.5
O3 C12 H12C 109.5
H12A C12 H12C 109.5
H12B C12 H12C 109.5
N2 C6 C11 109.0(11)
N2 C6 C7 111.4(13)
C11 C6 C7 111.3(13)
N2 C6 H6 108.3
C11 C6 H6 108.3
C7 C6 H6 108.3
O2 C11 O3 123.7(17)
O2 C11 C6 126.7(14)
O3 C11 C6 109.5(16)
C6 C7 C8 109.2(13)
C6 C7 H7A 109.8
C8 C7 H7A 109.8
C6 C7 H7B 109.8
C8 C7 H7B 109.8
H7A C7 H7B 108.3
C9 C8 C7 109.0(15)
C9 C8 C10 107.0(15)
C7 C8 C10 106.0(14)
C9 C8 H8 111.5
C7 C8 H8 111.5
C10 C8 H8 111.5
C8 C9 H9A 109.5
C8 C9 H9B 109.5
H9A C9 H9B 109.5
C8 C9 H9C 109.5
H9A C9 H9C 109.5
H9B C9 H9C 109.5
C8 C10 H10A 109.5
C8 C10 H10B 109.5
H10A C10 H10B 109.5
C8 C10 H10C 109.5
H10A C10 H10C 109.5
H10B C10 H10C 109.5

loop_
_geom_bond_atom_site_label_1
_geom_bond_atom_site_label_2
_geom_bond_distance
Br1 C2 1.869(13)
Br2 C1 1.862(13)
Br3 C14 1.884(12)
Br4 C13 1.818(13)
O1 C5 1.223(15)
O4 C17 1.224(14)
N1 C4 1.317(14)
N1 C1 1.379(14)
N1 H1 0.8600
C4 C3 1.385(17)
C4 C5 1.475(18)
N2 C5 1.384(17)
N2 C6 1.443(16)
N2 H2 0.8600
N3 C13 1.346(14)
N3 C16 1.386(14)
N3 H3A 0.8600
C17 N4 1.340(14)
C17 C16 1.441(16)
C16 C15 1.384(17)
C2 C1 1.330(16)
C2 C3 1.422(16)
C15 C14 1.372(16)
C15 H15 0.9300
N4 C18 1.424(14)
N4 H4 0.8600
C3 H3 0.9300
O5 C23 1.204(18)
C13 C14 1.374(16)
C18 C19 1.503(17)
C18 C23 1.509(19)
C18 H18 0.9800
O6 C23 1.334(18)
O6 C24 1.412(15)
C20 C22 1.47(2)
C20 C21 1.51(2)
C20 C19 1.524(18)
C20 H20 0.9800
C19 H19A 0.9700
C19 H19B 0.9700
C24 H24A 0.9600
C24 H24B 0.9600
C24 H24C 0.9600
C21 H21A 0.9600
C21 H21B 0.9600
C21 H21C 0.9600
C22 H22A 0.9600
C22 H22B 0.9600
C22 H22C 0.9600
O2 C11 1.230(17)
O3 C11 1.336(17)
O3 C12 1.39(2)
C12 H12A 0.9600
C12 H12B 0.9600
C12 H12C 0.9600
C6 C11 1.51(2)
C6 C7 1.526(18)
C6 H6 0.9800
C7 C8 1.54(2)
C7 H7A 0.9700
C7 H7B 0.9700
C8 C9 1.527(9)
C8 C10 1.545(9)
C8 H8 0.9800
C9 H9A 0.9600
C9 H9B 0.9600
C9 H9C 0.9600
C10 H10A 0.9600
C10 H10B 0.9600
C10 H10C 0.9600

loop_
_geom_hbond_atom_site_label_D
_geom_hbond_atom_site_label_H
_geom_hbond_atom_site_label_A
_geom_hbond_site_symmetry_A
_geom_hbond_distance_DH
_geom_hbond_distance_HA
_geom_hbond_distance_DA
_geom_hbond_angle_DHA
N4 H4 O2 3_655 0.86 2.40 3.201(16) 155
N3 H3A O1 1_455 0.86 1.98 2.819(14) 164
N2 H2 O5 3_645 0.86 2.28 3.068(17) 153
N1 H1 O4 1_655 0.86 1.97 2.804(13) 163

loop_
_geom_torsion_atom_site_label_1
_geom_torsion_atom_site_label_2
_geom_torsion_atom_site_label_3
_geom_torsion_atom_site_label_4
_geom_torsion
C1 N1 C4 C3 0.7(14)
C1 N1 C4 C5 177.2(11)
C13 N3 C16 C15 -0.9(13)
C13 N3 C16 C17 -179.9(11)
O4 C17 C16 C15 -173.6(14)
N4 C17 C16 C15 2(2)
O4 C17 C16 N3 5.0(18)
N4 C17 C16 N3 -179.3(10)
N3 C16 C15 C14 0.8(14)
C17 C16 C15 C14 179.5(13)
O4 C17 N4 C18 -0.7(19)
C16 C17 N4 C18 -176.5(12)
N1 C4 C3 C2 -1.6(14)
C5 C4 C3 C2 -177.5(12)
C1 C2 C3 C4 1.9(14)
Br1 C2 C3 C4 178.4(9)
C6 N2 C5 O1 -5(2)
C6 N2 C5 C4 173.1(11)
N1 C4 C5 O1 7.6(19)
C3 C4 C5 O1 -176.6(13)
N1 C4 C5 N2 -170.5(11)
C3 C4 C5 N2 5(2)
C16 N3 C13 C14 0.7(13)
C16 N3 C13 Br4 -178.7(9)
C16 C15 C14 C13 -0.5(15)
C16 C15 C14 Br3 179.8(9)
N3 C13 C14 C15 -0.1(14)
Br4 C13 C14 C15 179.2(10)
N3 C13 C14 Br3 179.7(8)
Br4 C13 C14 Br3 -1.0(18)
C3 C2 C1 N1 -1.6(14)
Br1 C2 C1 N1 -178.1(8)
C3 C2 C1 Br2 -179.8(9)
Br1 C2 C1 Br2 3.6(18)
C4 N1 C1 C2 0.6(13)
C4 N1 C1 Br2 179.0(8)
C17 N4 C18 C19 146.9(12)
C17 N4 C18 C23 -85.9(15)
N4 C18 C19 C20 -60.5(16)
C23 C18 C19 C20 172.3(14)
C22 C20 C19 C18 169.6(14)
C21 C20 C19 C18 -68.1(18)
C24 O6 C23 O5 -1(2)
C24 O6 C23 C18 175.9(12)
N4 C18 C23 O5 -20(2)
C19 C18 C23 O5 106.9(17)
N4 C18 C23 O6 162.9(11)
C19 C18 C23 O6 -70.4(15)
C5 N2 C6 C11 -79.5(15)
C5 N2 C6 C7 157.3(12)
C12 O3 C11 O2 0(2)
C12 O3 C11 C6 -179.7(13)
N2 C6 C11 O2 -19(2)
C7 C6 C11 O2 104.6(17)
N2 C6 C11 O3 161.5(12)
C7 C6 C11 O3 -75.3(15)
N2 C6 C7 C8 -73.7(15)
C11 C6 C7 C8 164.4(13)
C6 C7 C8 C9 162.3(14)
C6 C7 C8 C10 -82.9(16)
